data_2022466
loop_
_publ_author_name
'Korona-G\/lowniak, Izabela'
'Nitek, Wojciech'
'Tejchman, Waldemar'
'\.Zes\/lawska, Ewa'

_publ_section_title
;
 Influence of chlorine and methyl substituents and their position on the
 antimicrobial activities and crystal structures of
 4-methyl-1,6-diphenylpyrimidine-2(1<i>H</i>)-selenone derivatives
;
_journal_coeditor_code KY3209
_journal_issue 10
_journal_name_full 'Acta Crystallographica Section C'
_journal_page_first 649
_journal_page_last 658
_journal_paper_doi 10.1107/S205322962100975X
_journal_volume 77
_journal_year 2021
_chemical_formula_iupac 'C17 H13 Cl N2 Se'
_chemical_formula_moiety 'C17 H13 Cl N2 Se'
_chemical_formula_sum 'C17 H13 Cl N2 Se'
_chemical_formula_weight 359.7
_chemical_name_common 'Compound X'
_chemical_name_systematic
;
1-(4-Chlorophenyl)-4-methyl-6-phenylpyrimidine-2(1<i>H</i>)-selenone
;
_space_group_IT_number 14
_space_group_name_Hall '-P 2ybc'
_space_group_name_H-M_alt 'P 1 21/c 1'
_symmetry_cell_setting monoclinic
_symmetry_space_group_name_Hall '-P 2ybc'
_symmetry_space_group_name_H-M 'P 1 21/c 1'
_atom_sites_solution_hydrogens geom
_audit_creation_method 'WinGX routine CIF_UPDATE'
_cell_angle_alpha 90
_cell_angle_beta 105.8280(10)
_cell_angle_gamma 90
_cell_formula_units_Z 4
_cell_length_a 13.7780(2)
_cell_length_b 11.4050(2)
_cell_length_c 10.4020(3)
_cell_measurement_reflns_used 6956
_cell_measurement_temperature 100(2)
_cell_measurement_theta_max 27.485
_cell_measurement_theta_min 0.998
_cell_volume 1572.58(6)
_computing_cell_refinement
;
SCALEPACK (Otwinowski & Minor, 1997)
;
_computing_data_collection
;
COLLECT (Bruker, 2004)
;
_computing_data_reduction
;
DENZO and SCALEPACK (Otwinowski & Minor, 1997)
;
_computing_molecular_graphics
;
Mercury (Macrae <i>et al.</i>,  2020)
;
_computing_publication_material
;
publCIF (Westrip, 2010)
;
_computing_structure_refinement
;
SHELXL2018 (Sheldrick, 2015)
;
_computing_structure_solution
;
SHELXS97 (Sheldrick, 2008)
;
_diffrn_ambient_temperature 100(2)
_diffrn_detector_area_resol_mean 9
_diffrn_measured_fraction_theta_full 0.998
_diffrn_measured_fraction_theta_max 0.998
_diffrn_measurement_device '95mm CCD camera on \k-goniostat'
_diffrn_measurement_device_type 'Nonius KappaCCD'
_diffrn_measurement_method CCD
_diffrn_radiation_monochromator 'horizonally mounted graphite crystal'
_diffrn_radiation_type MoK\a
_diffrn_radiation_wavelength 0.71073
_diffrn_reflns_av_R_equivalents 0.0267
_diffrn_reflns_av_unetI/netI 0.0226
_diffrn_reflns_limit_h_max 17
_diffrn_reflns_limit_h_min -17
_diffrn_reflns_limit_k_max 14
_diffrn_reflns_limit_k_min -14
_diffrn_reflns_limit_l_max 13
_diffrn_reflns_limit_l_min -12
_diffrn_reflns_number 12403
_diffrn_reflns_theta_full 25.242
_diffrn_reflns_theta_max 27.47
_diffrn_reflns_theta_min 3.377
_exptl_absorpt_coefficient_mu 2.551
_exptl_absorpt_correction_T_max 1
_exptl_absorpt_correction_T_min 0.8755
_exptl_absorpt_correction_type multi-scan
_exptl_absorpt_process_details
;
(DENZO-SMN; Otwinowski & Minor, 1997)
;
_exptl_crystal_colour red
_exptl_crystal_density_diffrn 1.519
_exptl_crystal_description prism
_exptl_crystal_F_000 720
_exptl_crystal_size_max 0.39
_exptl_crystal_size_mid 0.25
_exptl_crystal_size_min 0.22
_refine_diff_density_max 0.295
_refine_diff_density_min -0.355
_refine_ls_extinction_coef 0.0059(5)
_refine_ls_extinction_expression Fc^*^=kFc[1+0.001xFc^2^\l^3^/sin(2\q)]^-1/4^
_refine_ls_extinction_method
;
SHELXL2018 (Sheldrick, 2015)
;
_refine_ls_goodness_of_fit_ref 1.05
_refine_ls_hydrogen_treatment constr
_refine_ls_matrix_type full
_refine_ls_number_parameters 192
_refine_ls_number_reflns 3593
_refine_ls_number_restraints 0
_refine_ls_restrained_S_all 1.05
_refine_ls_R_factor_all 0.0271
_refine_ls_R_factor_gt 0.0222
_refine_ls_shift/su_max 0.002
_refine_ls_shift/su_mean 0
_refine_ls_structure_factor_coef Fsqd
_refine_ls_weighting_details 'w=1/[\s^2^(Fo^2^)+(0.0224P)^2^+1.1006P] where P=(Fo^2^+2Fc^2^)/3'
_refine_ls_weighting_scheme calc
_refine_ls_wR_factor_gt 0.0534
_refine_ls_wR_factor_ref 0.0557
_reflns_number_gt 3227
_reflns_number_total 3593
_reflns_threshold_expression 'I > 2\s(I)'
_cod_data_source_file ky3209sup1.cif
_cod_data_source_block 4
_cod_depositor_comments 'Adding full bibliography for 2022463--2022466.cif.'
_cod_original_sg_symbol_H-M 'P 21/c'
_cod_database_code 2022466
_cod_database_fobs_code 2022466
_shelx_estimated_absorpt_t_min 0.436
_shelx_estimated_absorpt_t_max 0.604

loop_
_symmetry_equiv_pos_as_xyz
'x, y, z'
'-x, y+1/2, -z+1/2'
'-x, -y, -z'
'x, -y-1/2, z-1/2'

loop_
_atom_site_type_symbol
_atom_site_label
_atom_site_fract_x
_atom_site_fract_y
_atom_site_fract_z
_atom_site_U_iso_or_equiv
_atom_site_adp_type
_atom_site_calc_flag
_atom_site_occupancy
_atom_site_disorder_assembly
_atom_site_disorder_group
N N3 0.96317(10) 0.16230(12) 1.05526(13) 0.0153(3) Uani d 1 . .
C C4 0.97265(12) 0.23172(14) 0.95698(16) 0.0162(3) Uani d 1 . .
C C5 0.90930(12) 0.22187(14) 0.82610(16) 0.0174(3) Uani d 1 . .
H H5 0.916405 0.273634 0.757689 0.021 Uiso calc 1 . .
C C6 0.83760(12) 0.13642(14) 0.79980(15) 0.0152(3) Uani d 1 . .
N N1 0.83143(10) 0.06093(12) 0.90075(13) 0.0140(3) Uani d 1 . .
C C2 0.89430(12) 0.07458(14) 1.02985(15) 0.0150(3) Uani d 1 . .
C C19 1.05269(13) 0.32379(15) 0.98901(17) 0.0213(3) Uani d 1 . .
H H19A 1.065433 0.347039 1.08285 0.032 Uiso calc 1 . .
H H19B 1.030304 0.39219 0.931541 0.032 Uiso calc 1 . .
H H19C 1.114852 0.292584 0.973665 0.032 Uiso calc 1 . .
C C13 0.76513(12) 0.12450(14) 0.66545(15) 0.0162(3) Uani d 1 . .
C C18 0.80158(13) 0.10071(15) 0.55566(16) 0.0197(3) Uani d 1 . .
H H18 0.871803 0.089568 0.567525 0.024 Uiso calc 1 . .
C C17 0.73473(15) 0.09333(16) 0.42851(17) 0.0256(4) Uani d 1 . .
H H17 0.759181 0.076517 0.353492 0.031 Uiso calc 1 . .
C C16 0.63272(15) 0.11054(17) 0.41178(18) 0.0276(4) Uani d 1 . .
H H16 0.587301 0.105833 0.324916 0.033 Uiso calc 1 . .
C C15 0.59594(14) 0.13468(17) 0.52084(19) 0.0281(4) Uani d 1 . .
H H15 0.525716 0.146365 0.508493 0.034 Uiso calc 1 . .
C C14 0.66225(13) 0.14164(16) 0.64792(17) 0.0228(4) Uani d 1 . .
H H14 0.637465 0.158074 0.722745 0.027 Uiso calc 1 . .
C C7 0.76596(12) -0.04089(14) 0.86602(15) 0.0154(3) Uani d 1 . .
C C12 0.79215(12) -0.12537(14) 0.78611(16) 0.0173(3) Uani d 1 . .
H H12 0.853301 -0.118485 0.761166 0.021 Uiso calc 1 . .
C C11 0.72840(12) -0.22056(14) 0.74242(17) 0.0197(3) Uani d 1 . .
H H11 0.744807 -0.278802 0.686499 0.024 Uiso calc 1 . .
C C10 0.64068(13) -0.22849(15) 0.78219(17) 0.0206(3) Uani d 1 . .
C C9 0.61518(13) -0.14525(16) 0.86483(17) 0.0220(3) Uani d 1 . .
H H9 0.555301 -0.153636 0.892524 0.026 Uiso calc 1 . .
C C8 0.67834(13) -0.04950(15) 0.90652(16) 0.0197(3) Uani d 1 . .
H H8 0.661738 0.009099 0.961878 0.024 Uiso calc 1 . .
Se Se1 0.88616(2) -0.02359(2) 1.16677(2) 0.01812(7) Uani d 1 . .
Cl Cl1 0.56019(3) -0.34709(4) 0.72652(5) 0.02899(11) Uani d 1 . .

loop_
_atom_site_aniso_label
_atom_site_aniso_U_11
_atom_site_aniso_U_22
_atom_site_aniso_U_33
_atom_site_aniso_U_12
_atom_site_aniso_U_13
_atom_site_aniso_U_23
N3 0.0183(7) 0.0158(6) 0.0129(6) 0.0010(5) 0.0058(5) -0.0009(5)
C4 0.0194(8) 0.0154(7) 0.0151(7) 0.0022(6) 0.0067(6) -0.0005(6)
C5 0.0237(8) 0.0156(7) 0.0135(7) 0.0006(6) 0.0064(6) 0.0024(6)
C6 0.0183(8) 0.0160(7) 0.0122(7) 0.0031(6) 0.0055(6) 0.0003(6)
N1 0.0166(6) 0.0145(6) 0.0118(6) 0.0001(5) 0.0052(5) 0.0001(5)
C2 0.0174(8) 0.0156(7) 0.0128(7) 0.0029(6) 0.0058(6) -0.0011(6)
C19 0.0260(9) 0.0202(8) 0.0174(8) -0.0052(7) 0.0056(7) -0.0008(6)
C13 0.0213(8) 0.0141(7) 0.0128(7) 0.0005(6) 0.0041(6) 0.0014(6)
C18 0.0235(8) 0.0209(8) 0.0153(8) -0.0012(7) 0.0064(6) 0.0001(6)
C17 0.0354(10) 0.0266(9) 0.0147(8) -0.0018(7) 0.0067(7) -0.0020(7)
C16 0.0346(10) 0.0261(9) 0.0164(8) 0.0004(8) -0.0028(7) -0.0004(7)
C15 0.0231(9) 0.0323(10) 0.0251(9) 0.0052(7) 0.0001(7) 0.0014(7)
C14 0.0243(9) 0.0260(9) 0.0177(8) 0.0054(7) 0.0050(7) 0.0007(7)
C7 0.0162(7) 0.0170(8) 0.0125(7) -0.0001(6) 0.0031(6) 0.0019(6)
C12 0.0166(7) 0.0177(8) 0.0182(8) 0.0014(6) 0.0057(6) 0.0018(6)
C11 0.0203(8) 0.0165(8) 0.0219(8) 0.0016(6) 0.0049(6) -0.0005(6)
C10 0.0189(8) 0.0184(8) 0.0223(8) -0.0020(6) 0.0021(6) 0.0047(6)
C9 0.0161(8) 0.0286(9) 0.0227(8) -0.0010(7) 0.0074(7) 0.0042(7)
C8 0.0200(8) 0.0241(8) 0.0163(8) 0.0019(6) 0.0073(6) 0.0004(6)
Se1 0.02780(10) 0.01574(9) 0.01163(9) -0.00042(6) 0.00676(6) 0.00179(6)
Cl1 0.0233(2) 0.0231(2) 0.0381(3) -0.00756(17) 0.00418(18) 0.00154(18)

loop_
_atom_type_symbol
_atom_type_description
_atom_type_scat_dispersion_real
_atom_type_scat_dispersion_imag
_atom_type_scat_source
C C 0.0033 0.0016 'International Tables Vol C Tables 4.2.6.8 and 6.1.1.4'
H H 0 0 'International Tables Vol C Tables 4.2.6.8 and 6.1.1.4'
N N 0.0061 0.0033 'International Tables Vol C Tables 4.2.6.8 and 6.1.1.4'
Se Se -0.0929 2.2259 'International Tables Vol C Tables 4.2.6.8 and 6.1.1.4'
Cl Cl 0.1484 0.1585 'International Tables Vol C Tables 4.2.6.8 and 6.1.1.4'

loop_
_exptl_crystal_face_index_h
_exptl_crystal_face_index_k
_exptl_crystal_face_index_l
_exptl_crystal_face_perp_dist
0 0 -1 0.118
0 0 1 0.102
-1 -1 1 0.186
1 1 -1 0.1
-1 1 1 0.029
1 -1 0 0.23

loop_
_geom_angle_atom_site_label_1
_geom_angle_atom_site_label_2
_geom_angle_atom_site_label_3
_geom_angle_site_symmetry_1
_geom_angle_site_symmetry_3
_geom_angle
_geom_angle_publ_flag
C4 N3 C2 . . 120.08(14) ?
N3 C4 C5 . . 122.15(15) ?
N3 C4 C19 . . 118.00(14) ?
C5 C4 C19 . . 119.84(14) ?
C6 C5 C4 . . 118.44(14) ?
C6 C5 H5 . . 120.8 ?
C4 C5 H5 . . 120.8 ?
C5 C6 N1 . . 119.09(14) ?
C5 C6 C13 . . 121.28(14) ?
N1 C6 C13 . . 119.62(14) ?
C6 N1 C2 . . 120.86(13) ?
C6 N1 C7 . . 118.19(13) ?
C2 N1 C7 . . 120.59(13) ?
N3 C2 N1 . . 119.26(14) ?
N3 C2 Se1 . . 119.08(11) ?
N1 C2 Se1 . . 121.66(11) ?
C4 C19 H19A . . 109.5 ?
C4 C19 H19B . . 109.5 ?
H19A C19 H19B . . 109.5 ?
C4 C19 H19C . . 109.5 ?
H19A C19 H19C . . 109.5 ?
H19B C19 H19C . . 109.5 ?
C14 C13 C18 . . 120.09(15) ?
C14 C13 C6 . . 120.61(15) ?
C18 C13 C6 . . 119.25(15) ?
C17 C18 C13 . . 119.81(16) ?
C17 C18 H18 . . 120.1 ?
C13 C18 H18 . . 120.1 ?
C16 C17 C18 . . 119.81(17) ?
C16 C17 H17 . . 120.1 ?
C18 C17 H17 . . 120.1 ?
C17 C16 C15 . . 120.65(16) ?
C17 C16 H16 . . 119.7 ?
C15 C16 H16 . . 119.7 ?
C14 C15 C16 . . 119.75(18) ?
C14 C15 H15 . . 120.1 ?
C16 C15 H15 . . 120.1 ?
C15 C14 C13 . . 119.89(17) ?
C15 C14 H14 . . 120.1 ?
C13 C14 H14 . . 120.1 ?
C12 C7 C8 . . 121.65(15) ?
C12 C7 N1 . . 117.37(14) ?
C8 C7 N1 . . 120.91(14) ?
C7 C12 C11 . . 119.64(15) ?
C7 C12 H12 . . 120.2 ?
C11 C12 H12 . . 120.2 ?
C10 C11 C12 . . 118.57(16) ?
C10 C11 H11 . . 120.7 ?
C12 C11 H11 . . 120.7 ?
C11 C10 C9 . . 121.99(16) ?
C11 C10 Cl1 . . 118.66(14) ?
C9 C10 Cl1 . . 119.35(13) ?
C10 C9 C8 . . 119.18(15) ?
C10 C9 H9 . . 120.4 ?
C8 C9 H9 . . 120.4 ?
C7 C8 C9 . . 118.94(16) ?
C7 C8 H8 . . 120.5 ?
C9 C8 H8 . . 120.5 ?

loop_
_geom_bond_atom_site_label_1
_geom_bond_atom_site_label_2
_geom_bond_site_symmetry_2
_geom_bond_distance
_geom_bond_publ_flag
N3 C4 . 1.327(2) ?
N3 C2 . 1.354(2) ?
C4 C5 . 1.407(2) ?
C4 C19 . 1.493(2) ?
C5 C6 . 1.361(2) ?
C5 H5 . 0.95 ?
C6 N1 . 1.378(2) ?
C6 C13 . 1.486(2) ?
N1 C2 . 1.394(2) ?
N1 C7 . 1.454(2) ?
C2 Se1 . 1.8389(16) ?
C19 H19A . 0.98 ?
C19 H19B . 0.98 ?
C19 H19C . 0.98 ?
C13 C14 . 1.393(2) ?
C13 C18 . 1.394(2) ?
C18 C17 . 1.393(2) ?
C18 H18 . 0.95 ?
C17 C16 . 1.382(3) ?
C17 H17 . 0.95 ?
C16 C15 . 1.390(3) ?
C16 H16 . 0.95 ?
C15 C14 . 1.389(2) ?
C15 H15 . 0.95 ?
C14 H14 . 0.95 ?
C7 C12 . 1.383(2) ?
C7 C8 . 1.386(2) ?
C12 C11 . 1.392(2) ?
C12 H12 . 0.95 ?
C11 C10 . 1.383(2) ?
C11 H11 . 0.95 ?
C10 C9 . 1.389(3) ?
C10 Cl1 . 1.7450(17) ?
C9 C8 . 1.390(2) ?
C9 H9 . 0.95 ?
C8 H8 . 0.95 ?

loop_
_geom_hbond_atom_site_label_D
_geom_hbond_atom_site_label_H
_geom_hbond_atom_site_label_A
_geom_hbond_site_symmetry_A
_geom_hbond_distance_DH
_geom_hbond_distance_HA
_geom_hbond_distance_DA
_geom_hbond_angle_DHA
_geom_hbond_publ_flag
C5 H5 N3 4_565 0.95 2.47 3.372(2) 157.6 yes
C5 H5 Se1 4_565 0.95 3 3.795(2) 142.5 yes
C11 H11 Se1 4 0.95 3.02 3.846(2) 145.9 yes
C14 H14 Cl1 2_656 0.95 2.91 3.648(2) 135 yes
C19 H19A Se1 2_757 0.98 2.91 3.862(2) 164.6 yes

loop_
_geom_torsion_atom_site_label_1
_geom_torsion_atom_site_label_2
_geom_torsion_atom_site_label_3
_geom_torsion_atom_site_label_4
_geom_torsion_site_symmetry_1
_geom_torsion_site_symmetry_2
_geom_torsion_site_symmetry_3
_geom_torsion_site_symmetry_4
_geom_torsion
_geom_torsion_publ_flag
C2 N3 C4 C5 . . . . 3.5(2) ?
C2 N3 C4 C19 . . . . -177.39(14) ?
N3 C4 C5 C6 . . . . -1.4(2) ?
C19 C4 C5 C6 . . . . 179.47(15) ?
C4 C5 C6 N1 . . . . -1.8(2) ?
C4 C5 C6 C13 . . . . 177.16(14) ?
C5 C6 N1 C2 . . . . 3.0(2) ?
C13 C6 N1 C2 . . . . -175.99(14) ?
C5 C6 N1 C7 . . . . -170.15(14) ?
C13 C6 N1 C7 . . . . 10.9(2) ?
C4 N3 C2 N1 . . . . -2.3(2) ?
C4 N3 C2 Se1 . . . . 177.73(11) ?
C6 N1 C2 N3 . . . . -1.0(2) ?
C7 N1 C2 N3 . . . . 171.99(14) ?
C6 N1 C2 Se1 . . . . 179.03(11) ?
C7 N1 C2 Se1 . . . . -8.00(19) ?
C5 C6 C13 C14 . . . . -115.64(19) ?
N1 C6 C13 C14 . . . . 63.3(2) ?
C5 C6 C13 C18 . . . . 61.7(2) ?
N1 C6 C13 C18 . . . . -119.37(17) ?
C14 C13 C18 C17 . . . . -0.4(3) ?
C6 C13 C18 C17 . . . . -177.79(16) ?
C13 C18 C17 C16 . . . . 0.5(3) ?
C18 C17 C16 C15 . . . . -0.3(3) ?
C17 C16 C15 C14 . . . . 0.0(3) ?
C16 C15 C14 C13 . . . . 0.0(3) ?
C18 C13 C14 C15 . . . . 0.2(3) ?
C6 C13 C14 C15 . . . . 177.49(16) ?
C6 N1 C7 C12 . . . . 65.85(19) ?
C2 N1 C7 C12 . . . . -107.30(17) ?
C6 N1 C7 C8 . . . . -111.15(17) ?
C2 N1 C7 C8 . . . . 75.70(19) ?
C8 C7 C12 C11 . . . . 1.4(2) ?
N1 C7 C12 C11 . . . . -175.61(14) ?
C7 C12 C11 C10 . . . . -0.9(2) ?
C12 C11 C10 C9 . . . . -0.6(3) ?
C12 C11 C10 Cl1 . . . . 179.51(12) ?
C11 C10 C9 C8 . . . . 1.5(3) ?
Cl1 C10 C9 C8 . . . . -178.56(13) ?
C12 C7 C8 C9 . . . . -0.4(2) ?
N1 C7 C8 C9 . . . . 176.47(14) ?
C10 C9 C8 C7 . . . . -1.0(2) ?
